data_1546142
loop_
_publ_author_name
'Zheng, Yongbiao'
'Zhang, Jiyan'
'Wei, Liufeng'
'Shi, Mianmian'
'Wang, Jifeng'
'Huang, Jianzhong'

_publ_section_title
;
 Gunnilactams A-C, Macrocyclic Tetralactams from the Mycelial Culture of
 the Entomogenous Fungus Paecilomyces gunnii.
;
_journal_issue 6
_journal_name_full 'Journal of natural products'
_journal_page_first 1935
_journal_page_last 1938
_journal_paper_doi 10.1021/acs.jnatprod.7b00060
_journal_volume 80
_journal_year 2017
_chemical_absolute_configuration unk
_chemical_formula_moiety 'C20 H30 N4 O5'
_chemical_formula_sum 'C20 H30 N4 O5'
_chemical_formula_weight 406.2216
_space_group_crystal_system orthorhombic
_space_group_IT_number 19
_space_group_name_Hall 'P 2ac 2ab'
_space_group_name_H-M_alt 'P 21 21 21'
_symmetry_Int_Tables_number 19
_symmetry_space_group_name_Hall 'P 2ac 2ab'
_symmetry_space_group_name_H-M 'P 21 21 21'
_atom_sites_solution_primary iterative
_audit_creation_date 2016-10-13
_audit_creation_method
;
  Olex2 1.2
  (compiled Nov  5 2012 18:22:26, GUI svn.r4372)
;
_cell_angle_alpha 90
_cell_angle_beta 90
_cell_angle_gamma 90
_cell_formula_units_Z 4
_cell_length_a 9.8604(16)
_cell_length_b 12.364(2)
_cell_length_c 15.752(3)
_cell_measurement_reflns_used 8281
_cell_measurement_theta_max 28.311
_cell_measurement_theta_min 2.586
_cell_volume 1920.4(6)
_computing_cell_refinement 'SAINT v6.28A (Bruker, 2002)'
_computing_data_reduction 'SAINT v6.28A (Bruker, 2002)'
_computing_molecular_graphics
;
O. V. Dolomanov, L. J. Bourhis, R. J. Gildea, J. A. K. Howard and H. Puschmann,
OLEX2: a complete structure solution, refinement and analysis program.
J. Appl. Cryst. (2009). 42, 339-341.
;
_computing_publication_material
;
O. V. Dolomanov, L. J. Bourhis, R. J. Gildea, J. A. K. Howard and H. Puschmann,
OLEX2: a complete structure solution, refinement and analysis program.
J. Appl. Cryst. (2009). 42, 339-341.
;
_computing_structure_refinement
;
olex2.refine (L.J. Bourhis, O.V. Dolomanov, R.J. Gildea, J.A.K. Howard,
H. Puschmann, in preparation, 2011)
;
_computing_structure_solution
;
olex2.solve (L.J. Bourhis, O.V. Dolomanov, R.J. Gildea, J.A.K. Howard,
H. Puschmann, in preparation, 2011)
;
_diffrn_ambient_temperature 273.15
_diffrn_measured_fraction_theta_full 0.9984
_diffrn_measured_fraction_theta_max 0.9251
_diffrn_measurement_device_type 'CCD area detector'
_diffrn_measurement_method 'phi and omega scans'
_diffrn_radiation_monochromator graphite
_diffrn_radiation_type 'Mo K\a'
_diffrn_radiation_wavelength 0.71073
_diffrn_reflns_av_R_equivalents 0.0244
_diffrn_reflns_av_unetI/netI 0.0235
_diffrn_reflns_limit_h_max 12
_diffrn_reflns_limit_h_min -12
_diffrn_reflns_limit_k_max 16
_diffrn_reflns_limit_k_min -16
_diffrn_reflns_limit_l_max 20
_diffrn_reflns_limit_l_min -21
_diffrn_reflns_number 16804
_diffrn_reflns_theta_full 26.0000
_diffrn_reflns_theta_max 28.69
_diffrn_reflns_theta_min 2.09
_exptl_absorpt_coefficient_mu 0.102
_exptl_absorpt_correction_T_min 0.926964
_exptl_absorpt_correction_type multi-scan
_exptl_absorpt_process_details
;
SADABS v.2.03 (Bruker,200?) was used for absorption correction.
R(int) was 0.0721 before and 0.0292 after correction.
The Ratio of minimum to maximum transmission is 0.9270.
The \l/2 correction factor is 0.0015.
;
_exptl_crystal_density_diffrn 1.4058
_exptl_crystal_F_000 872.4455
_refine_diff_density_max 0.6937
_refine_diff_density_min -0.5820
_refine_diff_density_rms 0.0889
_refine_ls_abs_structure_details 'Flack, H. D. (1983). Acta Cryst. A39, 876-881.'
_refine_ls_abs_structure_Flack -0.4(11)
_refine_ls_d_res_high 0.7403
_refine_ls_d_res_low 9.7259
_refine_ls_goodness_of_fit_ref 1.0153
_refine_ls_hydrogen_treatment refall
_refine_ls_matrix_type full
_refine_ls_number_constraints 50
_refine_ls_number_parameters 121
_refine_ls_number_reflns 4584
_refine_ls_number_restraints 0
_refine_ls_restrained_S_all 1.0153
_refine_ls_R_factor_all 0.0772
_refine_ls_R_factor_gt 0.0753
_refine_ls_shift/su_max 0.0004
_refine_ls_shift/su_mean 0.0001
_refine_ls_structure_factor_coef Fsqd
_refine_ls_weighting_details 'w=1/[\s^2^(Fo^2^)+(0.1181P)^2^+2.7265P] where P=(Fo^2^+2Fc^2^)/3'
_refine_ls_weighting_scheme calc
_refine_ls_wR_factor_gt 0.2019
_refine_ls_wR_factor_ref 0.2041
_reflns_Friedel_coverage 0.894
_reflns_limit_h_max 12
_reflns_limit_h_min -12
_reflns_limit_k_max 16
_reflns_limit_k_min -16
_reflns_limit_l_max 21
_reflns_limit_l_min -21
_reflns_number_gt 4410
_reflns_number_total 4584
_reflns_threshold_expression I>=2u(I)
_cod_data_source_file np7b00060_si_002.cif
_cod_data_source_block z0415m
_cod_depositor_comments
;
Adding full bibliography for 1546142--1546143.cif.

2019-03-17
Fixing original absurd Z value.                 miguel
;
_cod_original_formula_moiety '0.11(C20 H30 N4 O5)'
_cod_original_formula_units_Z 38
_cod_original_cell_volume 1920.4(5)
_cod_database_code 1546142
_olex2_refinement_description
;
;
_olex2_submission_special_instructions 'No special instructions were received'

loop_
_space_group_symop_id
_space_group_symop_operation_xyz
1 x,y,z
2 x+1/2,-y+1/2,-z
3 -x,y+1/2,-z+1/2
4 -x+1/2,-y,z+1/2

loop_
_atom_site_label
_atom_site_type_symbol
_atom_site_fract_x
_atom_site_fract_y
_atom_site_fract_z
_atom_site_U_iso_or_equiv
_atom_site_adp_type
_atom_site_occupancy
N1 N 0.5270(2) 0.52085(19) 0.47762(15) 0.0186(5) Uiso 1.000000
N2 N 0.8507(2) 0.47084(18) 0.68250(14) 0.0176(4) Uiso 1.000000
O3 O 0.6492(3) 0.3752(2) 0.44225(17) 0.0350(5) Uiso 1.000000
N4 N 0.8860(2) 0.48710(19) 0.51437(15) 0.0187(4) Uiso 1.000000
O5 O 0.9266(2) 0.2979(2) 0.68114(16) 0.0324(5) Uiso 1.000000
O6 O 0.7078(2) 0.7771(2) 0.32354(15) 0.0314(5) Uiso 1.000000
O7 O 0.9829(3) 0.4406(2) 0.39087(19) 0.0451(7) Uiso 1.000000
O8 O 0.3897(3) 0.5528(2) 0.64979(16) 0.0333(5) Uiso 1.000000
N9 N 0.5257(2) 0.6758(2) 0.69943(15) 0.0206(5) Uiso 1.000000
C10 C 0.7407(3) 0.5337(2) 0.6828(2) 0.0249(6) Uiso 1.000000
C11 C 0.4591(3) 0.6656(3) 0.3870(2) 0.0287(6) Uiso 1.000000
C12 C 0.8493(4) 0.5987(3) 0.3967(2) 0.0315(7) Uiso 1.000000
C13 C 0.6065(3) 0.4132(3) 0.5896(2) 0.0261(6) Uiso 1.000000
C14 C 0.6608(4) 0.7178(3) 0.7057(2) 0.0306(7) Uiso 1.000000
C15 C 0.8544(3) 0.3710(3) 0.6331(2) 0.0274(6) Uiso 1.000000
C16 C 0.6239(3) 0.5134(3) 0.6420(2) 0.0253(6) Uiso 1.000000
C17 C 0.6001(3) 0.4331(2) 0.4944(2) 0.0254(6) Uiso 1.000000
C18 C 0.5052(3) 0.5802(3) 0.6626(2) 0.0271(6) Uiso 1.000000
C19 C 0.6926(3) 0.7586(3) 0.4118(2) 0.0291(6) Uiso 1.000000
C20 C 0.9437(3) 0.3926(3) 0.5553(2) 0.0280(6) Uiso 1.000000
C21 C 0.7113(3) 0.3289(3) 0.6159(2) 0.0279(6) Uiso 1.000000
C22 C 0.5030(3) 0.5473(3) 0.3887(2) 0.0274(6) Uiso 1.000000
C23 C 0.7572(3) 0.6321(3) 0.7362(2) 0.0290(6) Uiso 1.000000
C24 C 0.9138(3) 0.5012(3) 0.4314(2) 0.0311(7) Uiso 1.000000
C25 C 0.7720(3) 0.6632(3) 0.4426(2) 0.0273(6) Uiso 1.000000
C26 C 0.5448(4) 0.7487(3) 0.4352(2) 0.0317(7) Uiso 1.000000
C27 C 0.6554(4) 0.8151(3) 0.7623(3) 0.0426(9) Uiso 1.000000
C28 C 0.3952(4) 0.4737(3) 0.3529(3) 0.0435(9) Uiso 1.000000
C29 C 1.0904(4) 0.4133(3) 0.5763(3) 0.0405(8) Uiso 1.000000
H1 H 0.4951(2) 0.56057(19) 0.51774(15) 0.0223(5) Uiso 1.000000
H2 H 0.9204(2) 0.48944(18) 0.71186(14) 0.0211(5) Uiso 1.000000
H4 H 0.8362(2) 0.53217(19) 0.54189(15) 0.0224(5) Uiso 1.000000
H5 H 0.8789(17) 0.276(3) 0.7200(19) 0.0485(8) Uiso 1.000000
H6 H 0.755(4) 0.831(2) 0.31601(15) 0.0471(8) Uiso 1.000000
H9 H 0.4583(2) 0.7120(2) 0.71931(15) 0.0248(6) Uiso 1.000000
H11a H 0.4553(3) 0.6881(3) 0.3280(2) 0.0345(8) Uiso 1.000000
H11b H 0.3674(3) 0.6694(3) 0.4091(2) 0.0345(8) Uiso 1.000000
H12 H 0.8636(4) 0.6157(3) 0.3399(2) 0.0378(8) Uiso 1.000000
H13 H 0.5180(3) 0.3832(3) 0.6054(2) 0.0313(7) Uiso 1.000000
H14 H 0.6898(4) 0.7412(3) 0.6491(2) 0.0368(8) Uiso 1.000000
H19 H 0.7282(3) 0.8224(3) 0.4412(2) 0.0349(8) Uiso 1.000000
H20 H 0.9377(3) 0.3307(3) 0.5166(2) 0.0335(7) Uiso 1.000000
H21a H 0.6789(3) 0.2932(3) 0.6669(2) 0.0335(7) Uiso 1.000000
H21b H 0.7166(3) 0.2747(3) 0.5716(2) 0.0335(7) Uiso 1.000000
H22 H 0.5872(3) 0.5385(3) 0.3564(2) 0.0329(7) Uiso 1.000000
H23a H 0.7383(3) 0.6148(3) 0.7951(2) 0.0348(8) Uiso 1.000000
H23b H 0.8498(3) 0.6582(3) 0.7324(2) 0.0348(8) Uiso 1.000000
H25 H 0.7662(3) 0.6477(3) 0.5002(2) 0.0328(7) Uiso 1.000000
H26a H 0.5031(4) 0.8191(3) 0.4276(2) 0.0380(8) Uiso 1.000000
H26b H 0.5396(4) 0.7315(3) 0.4952(2) 0.0380(8) Uiso 1.000000
H27a H 0.590(3) 0.8654(13) 0.7407(12) 0.0639(13) Uiso 1.000000
H27b H 0.630(3) 0.7933(5) 0.8186(6) 0.0639(13) Uiso 1.000000
H27c H 0.7430(10) 0.8490(16) 0.7639(17) 0.0639(13) Uiso 1.000000
H28a H 0.4267(15) 0.4003(5) 0.354(2) 0.0652(13) Uiso 1.000000
H28b H 0.3140(12) 0.480(2) 0.3862(14) 0.0652(13) Uiso 1.000000
H28c H 0.376(3) 0.4940(18) 0.2953(8) 0.0652(13) Uiso 1.000000
H29a H 1.1371(9) 0.437(3) 0.5263(6) 0.0607(13) Uiso 1.000000
H29b H 1.0963(4) 0.4680(19) 0.6195(15) 0.0607(13) Uiso 1.000000
H29c H 1.1314(10) 0.3478(7) 0.597(2) 0.0607(13) Uiso 1.000000

loop_
_geom_angle_atom_site_label_1
_geom_angle_atom_site_label_2
_geom_angle_atom_site_label_3
_geom_angle
C22 N1 C17 117.5(2)
H1 N1 C17 121.24(17)
H1 N1 C22 121.24(15)
C15 N2 C10 121.0(2)
H2 N2 C10 119.52(17)
H2 N2 C15 119.52(15)
C24 N4 C20 117.1(3)
H4 N4 C20 121.43(16)
H4 N4 C24 121.43(18)
H5 O5 C15 109.5
H6 O6 C19 109.5
C18 N9 C14 119.5(3)
H9 N9 C14 120.25(17)
H9 N9 C18 120.25(17)
C16 C10 N2 125.9(3)
C23 C10 N2 112.9(3)
C23 C10 C16 121.2(3)
C26 C11 C22 118.6(3)
H11a C11 C22 107.67(17)
H11a C11 C26 107.67(18)
H11b C11 C22 107.67(17)
H11b C11 C26 107.67(18)
H11b C11 H11a 107.1
C25 C12 C24 122.9(3)
H12 C12 C24 118.57(19)
H12 C12 C25 118.6(2)
C17 C13 C16 114.5(3)
C21 C13 C16 109.7(3)
C21 C13 C17 114.0(3)
H13 C13 C16 105.97(17)
H13 C13 C17 105.97(17)
H13 C13 C21 105.97(17)
C23 C14 N9 110.8(3)
C27 C14 N9 107.4(3)
C27 C14 C23 113.5(3)
H14 C14 N9 108.36(17)
H14 C14 C23 108.36(19)
H14 C14 C27 108.4(2)
O5 C15 N2 106.0(3)
C20 C15 N2 107.1(2)
C20 C15 O5 104.9(3)
C21 C15 N2 111.1(3)
C21 C15 O5 110.5(3)
C21 C15 C20 116.7(3)
C13 C16 C10 121.1(3)
C18 C16 C10 118.2(3)
C18 C16 C13 119.7(3)
O3 C17 N1 125.0(3)
C13 C17 N1 110.5(3)
C13 C17 O3 124.4(3)
N9 C18 O8 117.7(3)
C16 C18 O8 123.9(3)
C16 C18 N9 118.3(3)
C25 C19 O6 113.0(3)
C26 C19 O6 110.8(3)
C26 C19 C25 111.3(3)
H19 C19 O6 107.15(17)
H19 C19 C25 107.15(18)
H19 C19 C26 107.15(19)
C15 C20 N4 105.7(3)
C29 C20 N4 109.7(3)
C29 C20 C15 114.0(3)
H20 C20 N4 109.13(16)
H20 C20 C15 109.13(17)
H20 C20 C29 109.1(2)
C15 C21 C13 116.2(3)
H21a C21 C13 108.24(17)
H21a C21 C15 108.24(18)
H21b C21 C13 108.24(17)
H21b C21 C15 108.24(17)
H21b C21 H21a 107.4
C11 C22 N1 106.2(3)
C28 C22 N1 109.8(3)
C28 C22 C11 111.8(3)
H22 C22 N1 109.65(15)
H22 C22 C11 109.65(17)
H22 C22 C28 109.6(2)
C14 C23 C10 109.0(3)
H23a C23 C10 109.88(17)
H23a C23 C14 109.88(18)
H23b C23 C10 109.88(18)
H23b C23 C14 109.88(19)
H23b C23 H23a 108.3
O7 C24 N4 123.5(3)
C12 C24 N4 112.3(3)
C12 C24 O7 124.2(3)
C19 C25 C12 127.0(3)
H25 C25 C12 116.5(2)
H25 C25 C19 116.52(18)
C19 C26 C11 117.7(3)
H26a C26 C11 107.87(18)
H26a C26 C19 107.87(19)
H26b C26 C11 107.87(18)
H26b C26 C19 107.87(18)
H26b C26 H26a 107.2
H27a C27 C14 109.5
H27b C27 C14 109.5
H27b C27 H27a 109.5
H27c C27 C14 109.5
H27c C27 H27a 109.5
H27c C27 H27b 109.5
H28a C28 C22 109.5
H28b C28 C22 109.5
H28b C28 H28a 109.5
H28c C28 C22 109.5
H28c C28 H28a 109.5
H28c C28 H28b 109.5
H29a C29 C20 109.5
H29b C29 C20 109.5
H29b C29 H29a 109.5
H29c C29 C20 109.5
H29c C29 H29a 109.5
H29c C29 H29b 109.5

loop_
_geom_bond_atom_site_label_1
_geom_bond_atom_site_label_2
_geom_bond_distance
N1 C17 1.329(4)
N1 C22 1.457(4)
N1 H1 0.8600
N2 C10 1.334(4)
N2 C15 1.460(4)
N2 H2 0.8600
O3 C17 1.192(4)
N4 C20 1.451(4)
N4 C24 1.347(4)
N4 H4 0.8600
O5 C15 1.378(4)
O5 H5 0.8200
O6 C19 1.417(4)
O6 H6 0.8200
O7 C24 1.198(4)
O8 C18 1.205(4)
N9 C14 1.434(4)
N9 C18 1.332(4)
N9 H9 0.8600
C10 C16 1.342(4)
C10 C23 1.489(4)
C11 C22 1.526(5)
C11 C26 1.532(5)
C11 H11a 0.9700
C11 H11b 0.9700
C12 C24 1.468(5)
C12 C25 1.319(5)
C12 H12 0.9300
C13 C16 1.498(4)
C13 C17 1.521(4)
C13 C21 1.525(4)
C13 H13 0.9800
C14 C23 1.503(5)
C14 C27 1.498(5)
C14 H14 0.9800
C15 C20 1.532(4)
C15 C21 1.528(4)
C16 C18 1.469(4)
C19 C25 1.496(5)
C19 C26 1.509(5)
C19 H19 0.9800
C20 C29 1.507(5)
C20 H20 0.9800
C21 H21a 0.9700
C21 H21b 0.9700
C22 C28 1.508(5)
C22 H22 0.9800
C23 H23a 0.9700
C23 H23b 0.9700
C25 H25 0.9300
C26 H26a 0.9700
C26 H26b 0.9700
C27 H27a 0.9600
C27 H27b 0.9600
C27 H27c 0.9600
C28 H28a 0.9600
C28 H28b 0.9600
C28 H28c 0.9600
C29 H29a 0.9600
C29 H29b 0.9600
C29 H29c 0.9600
